data_4319986
loop_
_publ_author_name
'Katherine J. Franz'
'Linda H. Doerrer'
'Bernhard Spingler'
'Stephen J. Lippard'

_publ_section_title
;
 Pentacoordinate Cobalt(III) Thiolate and Nitrosyl Tropocoronand Compounds
;
_journal_name_full 'Inorganic Chemistry'
_journal_page_first 3774
_journal_page_last 3780
_journal_paper_doi 10.1021/ic010181l
_journal_volume 40
_journal_year 2001
_chemical_formula_sum 'C26 H22 Co F5 N4 S'
_chemical_formula_weight 576.47
_chemical_name_common '[Co(SC6F5)(TC-3,3)]'
_chemical_name_systematic
;
   ?
;
_space_group_IT_number 61
_symmetry_cell_setting orthorhombic
_symmetry_space_group_name_Hall '-P 2ac 2ab'
_symmetry_space_group_name_H-M 'P b c a'
_atom_sites_solution_hydrogens geom
_atom_sites_solution_primary direct
_atom_sites_solution_secondary difmap
_audit_creation_method SHELXL-97
_cell_angle_alpha 90.00
_cell_angle_beta 90.00
_cell_angle_gamma 90.00
_cell_formula_units_Z 8
_cell_length_a 12.2478(2)
_cell_length_b 9.0636(2)
_cell_length_c 41.9264(2)
_cell_measurement_temperature 155(2)
_cell_volume 4654.21(13)
_computing_cell_refinement 'Bruker SMART'
_computing_data_collection 'Bruker SMART'
_computing_data_reduction 'Bruker SHELXTL'
_computing_molecular_graphics 'Bruker SHELXTL'
_computing_publication_material 'Bruker SHELXTL'
_computing_structure_refinement 'SHELXL-97 (Sheldrick, 1997)'
_computing_structure_solution 'SHELXS-97 (Sheldrick, 1990)'
_diffrn_ambient_temperature 155(2)
_diffrn_measured_fraction_theta_full 0.996
_diffrn_measured_fraction_theta_max 0.996
_diffrn_measurement_device_type 'CCD area detector'
_diffrn_measurement_method 'phi and omega scans'
_diffrn_radiation_monochromator graphite
_diffrn_radiation_source 'fine-focus sealed tube'
_diffrn_radiation_type MoK\a
_diffrn_radiation_wavelength 0.71073
_diffrn_reflns_av_R_equivalents 0.0765
_diffrn_reflns_av_sigmaI/netI 0.0643
_diffrn_reflns_limit_h_max 13
_diffrn_reflns_limit_h_min -11
_diffrn_reflns_limit_k_max 10
_diffrn_reflns_limit_k_min -7
_diffrn_reflns_limit_l_max 42
_diffrn_reflns_limit_l_min -46
_diffrn_reflns_number 16258
_diffrn_reflns_theta_full 23.26
_diffrn_reflns_theta_max 23.26
_diffrn_reflns_theta_min 0.97
_exptl_absorpt_coefficient_mu 0.892
_exptl_absorpt_correction_T_max 1.000000
_exptl_absorpt_correction_T_min 0.710724
_exptl_absorpt_correction_type SADABS
_exptl_crystal_density_diffrn 1.645
_exptl_crystal_density_method 'not measured'
_exptl_crystal_F_000 2352
_exptl_crystal_size_max 0.3
_exptl_crystal_size_mid 0.2
_exptl_crystal_size_min 0.1
_refine_diff_density_max 0.361
_refine_diff_density_min -0.314
_refine_diff_density_rms 0.073
_refine_ls_extinction_method none
_refine_ls_goodness_of_fit_ref 1.135
_refine_ls_hydrogen_treatment mixed
_refine_ls_matrix_type full
_refine_ls_number_parameters 334
_refine_ls_number_reflns 3322
_refine_ls_number_restraints 0
_refine_ls_restrained_S_all 1.135
_refine_ls_R_factor_all 0.1030
_refine_ls_R_factor_gt 0.0637
_refine_ls_shift/su_max 0.005
_refine_ls_shift/su_mean 0.001
_refine_ls_structure_factor_coef Fsqd
_refine_ls_weighting_details 'calc w=1/[\s^2^(Fo^2^)+(0.0420P)^2^+7.3094P] where P=(Fo^2^+2Fc^2^)/3'
_refine_ls_weighting_scheme calc
_refine_ls_wR_factor_gt 0.1100
_refine_ls_wR_factor_ref 0.1249
_reflns_number_gt 2369
_reflns_number_total 3322
_reflns_threshold_expression >2sigma(I)
_cod_data_source_file ic010181l_1.cif
_cod_data_source_block sad
_cod_depositor_comments
;
The following automatic conversions were performed:

'_symmetry_cell_setting' value 'Orthorhombic' changed to
'orthorhombic' according to the built-in table from CIF Core
dictionary named 'cif_core.dic' version 2.4.1 from 2010-06-29.

Automatic conversion script
Id: cif_fix_values 1646 2011-03-28 12:23:43Z adriana 
;
_cod_database_code 4319986

loop_
_symmetry_equiv_pos_as_xyz
'x, y, z'
'-x+1/2, -y, z+1/2'
'-x, y+1/2, -z+1/2'
'x+1/2, -y+1/2, -z'
'-x, -y, -z'
'x-1/2, y, -z-1/2'
'x, -y-1/2, z-1/2'
'-x-1/2, y-1/2, z'

loop_
_atom_site_label
_atom_site_type_symbol
_atom_site_fract_x
_atom_site_fract_y
_atom_site_fract_z
_atom_site_U_iso_or_equiv
_atom_site_adp_type
_atom_site_occupancy
_atom_site_symmetry_multiplicity
_atom_site_calc_flag
_atom_site_refinement_flags
_atom_site_disorder_assembly
_atom_site_disorder_group
Co1 Co 0.05912(5) 0.19236(8) 0.344622(16) 0.0249(2) Uani 1 1 d . . .
S1 S -0.10217(12) 0.31072(18) 0.35057(3) 0.0380(4) Uani 1 1 d . . .
F1 F -0.1888(3) 0.1111(4) 0.40342(8) 0.0515(10) Uani 1 1 d . . .
F2 F -0.1900(3) 0.1604(4) 0.46572(8) 0.0614(11) Uani 1 1 d . . .
F3 F -0.1217(3) 0.4231(4) 0.48964(9) 0.0738(12) Uani 1 1 d . . .
F4 F -0.0555(4) 0.6386(4) 0.44892(10) 0.0880(14) Uani 1 1 d . . .
F5 F -0.0518(3) 0.5904(4) 0.38618(9) 0.0681(12) Uani 1 1 d . . .
N1 N 0.0343(3) 0.0534(4) 0.37712(10) 0.0283(11) Uani 1 1 d . . .
N2 N 0.1303(3) 0.2926(5) 0.37827(10) 0.0286(11) Uani 1 1 d . . .
N3 N 0.1342(3) 0.2908(4) 0.31120(10) 0.0254(10) Uani 1 1 d . . .
N4 N 0.0172(3) 0.0689(4) 0.31003(10) 0.0269(11) Uani 1 1 d . . .
C1 C 0.0717(4) 0.0852(6) 0.40625(12) 0.0282(13) Uani 1 1 d . . .
C2 C 0.0637(5) -0.0123(6) 0.43260(13) 0.0380(15) Uani 1 1 d . . .
H2A H 0.0374 -0.1055 0.4275 0.046 Uiso 1 1 calc R . .
C3 C 0.0878(5) 0.0063(8) 0.46413(15) 0.0478(18) Uani 1 1 d . . .
H3A H 0.0710 -0.0738 0.4771 0.057 Uiso 1 1 calc R . .
C4 C 0.1330(5) 0.1247(8) 0.47972(15) 0.058(2) Uani 1 1 d . . .
H4A H 0.1381 0.1178 0.5018 0.069 Uiso 1 1 calc R . .
C5 C 0.1715(5) 0.2528(8) 0.46603(14) 0.0550(19) Uani 1 1 d . . .
H5A H 0.2026 0.3201 0.4801 0.066 Uiso 1 1 calc R . .
C6 C 0.1705(5) 0.2953(7) 0.43450(14) 0.0473(17) Uani 1 1 d . . .
H6A H 0.2057 0.3845 0.4307 0.057 Uiso 1 1 calc R . .
C7 C 0.1264(4) 0.2292(6) 0.40693(13) 0.0306(14) Uani 1 1 d . . .
C8 C 0.1386(4) 0.2216(6) 0.28304(12) 0.0232(13) Uani 1 1 d . . .
C9 C 0.2144(4) 0.2584(6) 0.25909(12) 0.0300(14) Uani 1 1 d . . .
H9A H 0.2635 0.3322 0.2647 0.036 Uiso 1 1 calc R . .
C10 C 0.2283(5) 0.2034(6) 0.22861(13) 0.0377(15) Uani 1 1 d . . .
H10A H 0.2870 0.2429 0.2174 0.045 Uiso 1 1 calc R . .
C11 C 0.1686(5) 0.0991(6) 0.21230(13) 0.0339(15) Uani 1 1 d . . .
H11A H 0.1900 0.0792 0.1914 0.041 Uiso 1 1 calc R . .
C12 C 0.0813(5) 0.0219(7) 0.22365(14) 0.0367(15) Uani 1 1 d . . .
H12A H 0.0464 -0.0374 0.2087 0.044 Uiso 1 1 calc R . .
C13 C 0.0366(4) 0.0183(6) 0.25389(13) 0.0328(14) Uani 1 1 d . . .
H13A H -0.0207 -0.0480 0.2562 0.039 Uiso 1 1 calc R . .
C14 C 0.0625(4) 0.0969(6) 0.28177(12) 0.0248(12) Uani 1 1 d . . .
C15 C 0.1806(5) 0.4397(6) 0.37545(13) 0.0377(15) Uani 1 1 d . . .
H15A H 0.2590 0.4304 0.3781 0.045 Uiso 1 1 calc R . .
H15B H 0.1535 0.5021 0.3925 0.045 Uiso 1 1 calc R . .
C16 C 0.1573(5) 0.5131(6) 0.34379(13) 0.0393(15) Uani 1 1 d . . .
H16A H 0.0791 0.5274 0.3418 0.047 Uiso 1 1 calc R . .
H16B H 0.1913 0.6098 0.3437 0.047 Uiso 1 1 calc R . .
C17 C 0.1972(5) 0.4277(6) 0.31536(13) 0.0364(15) Uani 1 1 d . . .
H17A H 0.1904 0.4881 0.2964 0.044 Uiso 1 1 calc R . .
H17B H 0.2738 0.4038 0.3182 0.044 Uiso 1 1 calc R . .
C18 C -0.0247(5) -0.0862(6) 0.37187(13) 0.0411(16) Uani 1 1 d . . .
H18A H -0.0624 -0.1139 0.3913 0.049 Uiso 1 1 calc R . .
H18B H 0.0274 -0.1635 0.3669 0.049 Uiso 1 1 calc R . .
C19 C -0.1062(5) -0.0737(7) 0.34517(13) 0.0405(15) Uani 1 1 d . . .
H19A H -0.1523 -0.1607 0.3454 0.049 Uiso 1 1 calc R . .
H19B H -0.1526 0.0110 0.3492 0.049 Uiso 1 1 calc R . .
C20 C -0.0572(5) -0.0580(6) 0.31250(12) 0.0341(14) Uani 1 1 d . . .
H20A H -0.0175 -0.1474 0.3073 0.041 Uiso 1 1 calc R . .
H20B H -0.1154 -0.0467 0.2970 0.041 Uiso 1 1 calc R . .
C21 C -0.1145(4) 0.3460(6) 0.39191(13) 0.0330(14) Uani 1 1 d . . .
C22 C -0.1528(5) 0.2442(7) 0.41365(14) 0.0362(15) Uani 1 1 d . . .
C23 C -0.1550(5) 0.2666(7) 0.44593(14) 0.0406(16) Uani 1 1 d . . .
C24 C -0.1211(5) 0.3993(8) 0.45816(15) 0.0490(17) Uani 1 1 d . . .
C25 C -0.0858(5) 0.5063(7) 0.43736(17) 0.0516(19) Uani 1 1 d . . .
C26 C -0.0845(5) 0.4797(7) 0.40535(16) 0.0449(17) Uani 1 1 d . . .

loop_
_atom_site_aniso_label
_atom_site_aniso_U_11
_atom_site_aniso_U_22
_atom_site_aniso_U_33
_atom_site_aniso_U_23
_atom_site_aniso_U_13
_atom_site_aniso_U_12
Co1 0.0245(4) 0.0246(4) 0.0257(4) 0.0006(3) 0.0000(3) -0.0035(3)
S1 0.0337(8) 0.0459(9) 0.0344(9) 0.0083(7) 0.0003(6) 0.0059(8)
F1 0.058(2) 0.049(2) 0.048(2) -0.0024(18) 0.0159(17) -0.016(2)
F2 0.082(3) 0.058(3) 0.044(2) 0.0095(19) 0.024(2) -0.007(2)
F3 0.086(3) 0.093(3) 0.043(3) -0.020(2) 0.009(2) -0.016(3)
F4 0.118(4) 0.060(3) 0.086(3) -0.035(2) 0.040(3) -0.031(3)
F5 0.098(3) 0.030(2) 0.076(3) 0.0009(19) 0.034(2) -0.004(2)
N1 0.030(3) 0.022(3) 0.033(3) 0.000(2) 0.002(2) -0.007(2)
N2 0.027(3) 0.030(3) 0.029(3) 0.000(2) -0.0015(19) -0.003(2)
N3 0.025(2) 0.021(3) 0.030(3) 0.004(2) -0.0013(19) -0.007(2)
N4 0.024(2) 0.027(3) 0.029(3) -0.001(2) 0.001(2) -0.004(2)
C1 0.028(3) 0.031(3) 0.026(3) -0.001(3) 0.000(2) 0.005(3)
C2 0.047(4) 0.037(4) 0.030(4) 0.008(3) -0.001(3) -0.002(3)
C3 0.040(4) 0.064(5) 0.039(4) 0.018(3) 0.001(3) -0.005(3)
C4 0.057(5) 0.095(6) 0.021(4) 0.004(4) -0.001(3) -0.006(5)
C5 0.059(4) 0.074(5) 0.031(4) 0.006(4) -0.013(3) -0.013(4)
C6 0.045(4) 0.057(4) 0.040(4) 0.000(3) -0.005(3) -0.012(3)
C7 0.026(3) 0.036(4) 0.030(4) -0.006(3) -0.002(3) 0.007(3)
C8 0.021(3) 0.024(3) 0.025(3) 0.004(2) -0.001(2) 0.000(2)
C9 0.027(3) 0.031(3) 0.033(4) 0.005(3) 0.000(3) 0.000(3)
C10 0.036(4) 0.038(4) 0.039(4) 0.014(3) 0.012(3) 0.007(3)
C11 0.041(4) 0.033(4) 0.028(3) -0.001(3) 0.007(3) 0.012(3)
C12 0.036(4) 0.041(4) 0.034(4) -0.005(3) -0.005(3) 0.011(3)
C13 0.028(4) 0.033(3) 0.038(4) -0.005(3) -0.002(3) -0.002(3)
C14 0.020(3) 0.028(3) 0.027(3) 0.000(2) -0.002(3) 0.008(3)
C15 0.038(4) 0.038(4) 0.037(4) -0.008(3) -0.003(3) -0.011(3)
C16 0.046(4) 0.028(3) 0.044(4) 0.006(3) 0.004(3) -0.017(3)
C17 0.034(3) 0.038(4) 0.037(4) 0.002(3) 0.001(3) -0.012(3)
C18 0.053(4) 0.030(4) 0.041(4) 0.002(3) 0.009(3) -0.008(3)
C19 0.039(3) 0.041(4) 0.041(4) -0.003(3) 0.003(3) -0.017(3)
C20 0.033(3) 0.029(3) 0.041(4) -0.005(3) 0.001(3) -0.010(3)
C21 0.025(3) 0.035(4) 0.039(4) 0.003(3) 0.006(3) 0.004(3)
C22 0.032(3) 0.032(4) 0.044(4) -0.004(3) 0.007(3) -0.002(3)
C23 0.046(4) 0.041(4) 0.035(4) 0.001(3) 0.011(3) -0.010(3)
C24 0.051(4) 0.064(5) 0.031(4) -0.009(4) 0.011(3) -0.003(4)
C25 0.055(5) 0.037(4) 0.063(5) -0.020(4) 0.015(4) -0.001(4)
C26 0.048(4) 0.028(4) 0.058(5) 0.007(3) 0.013(3) 0.002(3)

loop_
_atom_type_symbol
_atom_type_description
_atom_type_scat_dispersion_real
_atom_type_scat_dispersion_imag
_atom_type_scat_source
C C 0.0033 0.0016 'International Tables Vol C Tables 4.2.6.8 and 6.1.1.4'
H H 0.0000 0.0000 'International Tables Vol C Tables 4.2.6.8 and 6.1.1.4'
N N 0.0061 0.0033 'International Tables Vol C Tables 4.2.6.8 and 6.1.1.4'
F F 0.0171 0.0103 'International Tables Vol C Tables 4.2.6.8 and 6.1.1.4'
S S 0.1246 0.1234 'International Tables Vol C Tables 4.2.6.8 and 6.1.1.4'
Co Co 0.3494 0.9721 'International Tables Vol C Tables 4.2.6.8 and 6.1.1.4'

loop_
_geom_angle_atom_site_label_1
_geom_angle_atom_site_label_2
_geom_angle_atom_site_label_3
_geom_angle
_geom_angle_site_symmetry_1
_geom_angle_site_symmetry_3
_geom_angle_publ_flag
N1 Co1 N2 81.70(18) . . ?
N1 Co1 N3 158.09(18) . . ?
N2 Co1 N3 95.83(18) . . ?
N1 Co1 N4 96.61(18) . . ?
N2 Co1 N4 167.36(18) . . ?
N3 Co1 N4 81.04(18) . . ?
N1 Co1 S1 95.55(13) . . ?
N2 Co1 S1 95.31(13) . . ?
N3 Co1 S1 106.36(13) . . ?
N4 Co1 S1 97.32(13) . . ?
C21 S1 Co1 105.58(18) . . ?
C1 N1 C18 119.3(4) . . ?
C1 N1 Co1 117.6(3) . . ?
C18 N1 Co1 123.1(3) . . ?
C7 N2 C15 118.5(4) . . ?
C7 N2 Co1 116.7(4) . . ?
C15 N2 Co1 124.6(3) . . ?
C8 N3 C17 118.6(4) . . ?
C8 N3 Co1 116.8(3) . . ?
C17 N3 Co1 124.2(3) . . ?
C14 N4 C20 118.0(4) . . ?
C14 N4 Co1 117.0(3) . . ?
C20 N4 Co1 125.0(3) . . ?
N1 C1 C2 123.7(5) . . ?
N1 C1 C7 111.5(5) . . ?
C2 C1 C7 124.8(5) . . ?
C3 C2 C1 131.5(6) . . ?
C2 C3 C4 130.1(6) . . ?
C3 C4 C5 126.7(6) . . ?
C6 C5 C4 129.2(6) . . ?
C5 C6 C7 132.2(6) . . ?
N2 C7 C6 122.8(5) . . ?
N2 C7 C1 112.5(5) . . ?
C6 C7 C1 124.7(5) . . ?
N3 C8 C9 123.0(5) . . ?
N3 C8 C14 111.6(4) . . ?
C9 C8 C14 125.2(5) . . ?
C10 C9 C8 130.9(5) . . ?
C11 C10 C9 129.9(5) . . ?
C12 C11 C10 126.5(5) . . ?
C11 C12 C13 130.0(6) . . ?
C12 C13 C14 131.5(5) . . ?
N4 C14 C13 123.3(5) . . ?
N4 C14 C8 112.3(4) . . ?
C13 C14 C8 124.4(5) . . ?
N2 C15 C16 112.9(4) . . ?
C17 C16 C15 114.1(5) . . ?
N3 C17 C16 111.0(4) . . ?
N1 C18 C19 111.8(5) . . ?
C20 C19 C18 114.8(5) . . ?
N4 C20 C19 112.7(4) . . ?
C22 C21 C26 114.0(6) . . ?
C22 C21 S1 123.8(5) . . ?
C26 C21 S1 122.3(5) . . ?
F1 C22 C23 116.0(5) . . ?
F1 C22 C21 119.8(5) . . ?
C23 C22 C21 124.1(6) . . ?
F2 C23 C22 120.8(6) . . ?
F2 C23 C24 119.7(5) . . ?
C22 C23 C24 119.6(6) . . ?
F3 C24 C23 120.6(6) . . ?
F3 C24 C25 120.9(6) . . ?
C23 C24 C25 118.5(6) . . ?
F4 C25 C26 120.5(6) . . ?
F4 C25 C24 119.2(6) . . ?
C26 C25 C24 120.3(6) . . ?
F5 C26 C25 117.4(6) . . ?
F5 C26 C21 119.2(6) . . ?
C25 C26 C21 123.4(6) . . ?

loop_
_geom_bond_atom_site_label_1
_geom_bond_atom_site_label_2
_geom_bond_distance
_geom_bond_site_symmetry_2
_geom_bond_publ_flag
Co1 N1 1.880(4) . ?
Co1 N2 1.891(4) . ?
Co1 N3 1.899(4) . ?
Co1 N4 1.902(4) . ?
Co1 S1 2.2617(16) . ?
S1 C21 1.769(6) . ?
F1 C22 1.354(6) . ?
F2 C23 1.341(6) . ?
F3 C24 1.338(7) . ?
F4 C25 1.346(7) . ?
F5 C26 1.346(7) . ?
N1 C1 1.336(6) . ?
N1 C18 1.474(6) . ?
N2 C7 1.333(6) . ?
N2 C15 1.473(6) . ?
N3 C8 1.337(6) . ?
N3 C17 1.472(6) . ?
N4 C14 1.333(6) . ?
N4 C20 1.471(6) . ?
C1 C2 1.418(7) . ?
C1 C7 1.467(7) . ?
C2 C3 1.365(8) . ?
C3 C4 1.373(9) . ?
C4 C5 1.378(9) . ?
C5 C6 1.377(8) . ?
C6 C7 1.410(7) . ?
C8 C9 1.408(7) . ?
C8 C14 1.466(7) . ?
C9 C10 1.382(7) . ?
C10 C11 1.377(8) . ?
C11 C12 1.364(8) . ?
C12 C13 1.381(8) . ?
C13 C14 1.405(7) . ?
C15 C16 1.512(7) . ?
C16 C17 1.503(7) . ?
C18 C19 1.504(8) . ?
C19 C20 1.502(7) . ?
C21 C22 1.379(8) . ?
C21 C26 1.386(8) . ?
C22 C23 1.369(7) . ?
C23 C24 1.371(8) . ?
C24 C25 1.374(9) . ?
C25 C26 1.364(9) . ?
